data_7128357
loop_
_publ_author_name
'Liu, Guoliang'
'Yang, Ziqi'
'Zhou, Mi'
'Wang, Yuxiang'
'Yuan, Daqiang'
'Zhao, Dan'

_publ_section_title
;
 Heterogeneous postassembly modification of zirconium metal-organic cages
 in supramolecular frameworks.
;
_journal_issue 51
_journal_name_full 'Chemical communications (Cambridge, England)'
_journal_page_first 6276
_journal_page_last 6279
_journal_paper_doi 10.1039/d1cc01606g
_journal_volume 57
_journal_year 2021
_chemical_formula_sum 'C108 H60 Cl6 N6 O40 Zr12'
_chemical_formula_weight 3388.96
_space_group_crystal_system cubic
_space_group_IT_number 225
_space_group_name_Hall '-F 4 2 3'
_space_group_name_H-M_alt 'F m -3 m'
_atom_sites_solution_hydrogens geom
_audit_creation_method SHELXL-2014/7
_audit_update_record
;
2020-09-05 deposited with the CCDC.	2021-05-21 downloaded from the CCDC.
;
_cell_angle_alpha 90
_cell_angle_beta 90
_cell_angle_gamma 90
_cell_formula_units_Z 8
_cell_length_a 36.6049(6)
_cell_length_b 36.6049(6)
_cell_length_c 36.6049(6)
_cell_measurement_reflns_used 4391
_cell_measurement_temperature 173(2)
_cell_measurement_theta_max 65.5020
_cell_measurement_theta_min 3.9660
_cell_volume 49047.6(14)
_computing_structure_refinement 'SHELXL-2014/7 (Sheldrick, 2014)'
_diffrn_ambient_temperature 173(2)
_diffrn_detector_area_resol_mean 10.5594
_diffrn_measured_fraction_theta_full 0.997
_diffrn_measured_fraction_theta_max 0.984
_diffrn_measurement_device_type 'SuperNova, Dual, Cu at home/near, Atlas'
_diffrn_measurement_method '\w scans'
_diffrn_radiation_type CuK\a
_diffrn_radiation_wavelength 1.54184
_diffrn_reflns_av_R_equivalents 0.0457
_diffrn_reflns_av_unetI/netI 0.0248
_diffrn_reflns_Laue_measured_fraction_full 0.997
_diffrn_reflns_Laue_measured_fraction_max 0.984
_diffrn_reflns_limit_h_max 44
_diffrn_reflns_limit_h_min -14
_diffrn_reflns_limit_k_max 30
_diffrn_reflns_limit_k_min -40
_diffrn_reflns_limit_l_max 41
_diffrn_reflns_limit_l_min -35
_diffrn_reflns_number 14504
_diffrn_reflns_point_group_measured_fraction_full 0.997
_diffrn_reflns_point_group_measured_fraction_max 0.984
_diffrn_reflns_theta_full 67.684
_diffrn_reflns_theta_max 72.162
_diffrn_reflns_theta_min 4.005
_diffrn_source 'micro-focus sealed X-ray tube'
_exptl_absorpt_coefficient_mu 4.958
_exptl_absorpt_correction_T_max 1.00000
_exptl_absorpt_correction_T_min 0.19222
_exptl_absorpt_correction_type multi-scan
_exptl_crystal_colour yellow
_exptl_crystal_density_diffrn 0.918
_exptl_crystal_description cubic
_exptl_crystal_F_000 13216
_exptl_crystal_size_max 0.02
_exptl_crystal_size_mid 0.02
_exptl_crystal_size_min 0.02
_refine_diff_density_max 0.745
_refine_diff_density_min -0.564
_refine_diff_density_rms 0.100
_refine_ls_extinction_method none
_refine_ls_goodness_of_fit_ref 1.022
_refine_ls_hydrogen_treatment constr
_refine_ls_matrix_type full
_refine_ls_number_parameters 67
_refine_ls_number_reflns 2385
_refine_ls_number_restraints 18
_refine_ls_restrained_S_all 1.031
_refine_ls_R_factor_all 0.1268
_refine_ls_R_factor_gt 0.0889
_refine_ls_shift/su_max 0.001
_refine_ls_shift/su_mean 0.000
_refine_ls_structure_factor_coef Fsqd
_refine_ls_weighting_details 'w=1/[\s^2^(Fo^2^)+(0.1414P)^2^+890.2360P] where P=(Fo^2^+2Fc^2^)/3'
_refine_ls_weighting_scheme calc
_refine_ls_wR_factor_gt 0.2618
_refine_ls_wR_factor_ref 0.3196
_reflns_Friedel_coverage 0.000
_reflns_number_gt 1383
_reflns_number_total 2385
_reflns_threshold_expression 'I > 2\s(I)'
_cod_data_source_file d1cc01606g2.cif
_cod_data_source_block 1
_cod_depositor_comments 'Adding full bibliography for 7128357.cif.'
_cod_original_cell_volume 49048(2)
_cod_database_code 7128357
_shelx_shelxl_version_number 2014/7
_shelx_space_group_comment
;
The symmetry employed for this shelxl refinement is uniquely defined
by the following loop, which should always be used as a source of
symmetry information in preference to the above space-group names.
They are only intended as comments.
;

loop_
_space_group_symop_operation_xyz
'x, y, z'
'-y, x, z'
'-x, -y, z'
'y, -x, z'
'x, -z, y'
'x, -y, -z'
'x, z, -y'
'z, y, -x'
'-x, y, -z'
'-z, y, x'
'z, x, y'
'y, z, x'
'-y, -z, x'
'z, -x, -y'
'-y, z, -x'
'-z, -x, y'
'-z, x, -y'
'y, -z, -x'
'y, x, -z'
'-y, -x, -z'
'-x, z, y'
'-x, -z, -y'
'z, -y, x'
'-z, -y, -x'
'x, y+1/2, z+1/2'
'-y, x+1/2, z+1/2'
'-x, -y+1/2, z+1/2'
'y, -x+1/2, z+1/2'
'x, -z+1/2, y+1/2'
'x, -y+1/2, -z+1/2'
'x, z+1/2, -y+1/2'
'z, y+1/2, -x+1/2'
'-x, y+1/2, -z+1/2'
'-z, y+1/2, x+1/2'
'z, x+1/2, y+1/2'
'y, z+1/2, x+1/2'
'-y, -z+1/2, x+1/2'
'z, -x+1/2, -y+1/2'
'-y, z+1/2, -x+1/2'
'-z, -x+1/2, y+1/2'
'-z, x+1/2, -y+1/2'
'y, -z+1/2, -x+1/2'
'y, x+1/2, -z+1/2'
'-y, -x+1/2, -z+1/2'
'-x, z+1/2, y+1/2'
'-x, -z+1/2, -y+1/2'
'z, -y+1/2, x+1/2'
'-z, -y+1/2, -x+1/2'
'x+1/2, y, z+1/2'
'-y+1/2, x, z+1/2'
'-x+1/2, -y, z+1/2'
'y+1/2, -x, z+1/2'
'x+1/2, -z, y+1/2'
'x+1/2, -y, -z+1/2'
'x+1/2, z, -y+1/2'
'z+1/2, y, -x+1/2'
'-x+1/2, y, -z+1/2'
'-z+1/2, y, x+1/2'
'z+1/2, x, y+1/2'
'y+1/2, z, x+1/2'
'-y+1/2, -z, x+1/2'
'z+1/2, -x, -y+1/2'
'-y+1/2, z, -x+1/2'
'-z+1/2, -x, y+1/2'
'-z+1/2, x, -y+1/2'
'y+1/2, -z, -x+1/2'
'y+1/2, x, -z+1/2'
'-y+1/2, -x, -z+1/2'
'-x+1/2, z, y+1/2'
'-x+1/2, -z, -y+1/2'
'z+1/2, -y, x+1/2'
'-z+1/2, -y, -x+1/2'
'x+1/2, y+1/2, z'
'-y+1/2, x+1/2, z'
'-x+1/2, -y+1/2, z'
'y+1/2, -x+1/2, z'
'x+1/2, -z+1/2, y'
'x+1/2, -y+1/2, -z'
'x+1/2, z+1/2, -y'
'z+1/2, y+1/2, -x'
'-x+1/2, y+1/2, -z'
'-z+1/2, y+1/2, x'
'z+1/2, x+1/2, y'
'y+1/2, z+1/2, x'
'-y+1/2, -z+1/2, x'
'z+1/2, -x+1/2, -y'
'-y+1/2, z+1/2, -x'
'-z+1/2, -x+1/2, y'
'-z+1/2, x+1/2, -y'
'y+1/2, -z+1/2, -x'
'y+1/2, x+1/2, -z'
'-y+1/2, -x+1/2, -z'
'-x+1/2, z+1/2, y'
'-x+1/2, -z+1/2, -y'
'z+1/2, -y+1/2, x'
'-z+1/2, -y+1/2, -x'
'-x, -y, -z'
'y, -x, -z'
'x, y, -z'
'-y, x, -z'
'-x, z, -y'
'-x, y, z'
'-x, -z, y'
'-z, -y, x'
'x, -y, z'
'z, -y, -x'
'-z, -x, -y'
'-y, -z, -x'
'y, z, -x'
'-z, x, y'
'y, -z, x'
'z, x, -y'
'z, -x, y'
'-y, z, x'
'-y, -x, z'
'y, x, z'
'x, -z, -y'
'x, z, y'
'-z, y, -x'
'z, y, x'
'-x, -y+1/2, -z+1/2'
'y, -x+1/2, -z+1/2'
'x, y+1/2, -z+1/2'
'-y, x+1/2, -z+1/2'
'-x, z+1/2, -y+1/2'
'-x, y+1/2, z+1/2'
'-x, -z+1/2, y+1/2'
'-z, -y+1/2, x+1/2'
'x, -y+1/2, z+1/2'
'z, -y+1/2, -x+1/2'
'-z, -x+1/2, -y+1/2'
'-y, -z+1/2, -x+1/2'
'y, z+1/2, -x+1/2'
'-z, x+1/2, y+1/2'
'y, -z+1/2, x+1/2'
'z, x+1/2, -y+1/2'
'z, -x+1/2, y+1/2'
'-y, z+1/2, x+1/2'
'-y, -x+1/2, z+1/2'
'y, x+1/2, z+1/2'
'x, -z+1/2, -y+1/2'
'x, z+1/2, y+1/2'
'-z, y+1/2, -x+1/2'
'z, y+1/2, x+1/2'
'-x+1/2, -y, -z+1/2'
'y+1/2, -x, -z+1/2'
'x+1/2, y, -z+1/2'
'-y+1/2, x, -z+1/2'
'-x+1/2, z, -y+1/2'
'-x+1/2, y, z+1/2'
'-x+1/2, -z, y+1/2'
'-z+1/2, -y, x+1/2'
'x+1/2, -y, z+1/2'
'z+1/2, -y, -x+1/2'
'-z+1/2, -x, -y+1/2'
'-y+1/2, -z, -x+1/2'
'y+1/2, z, -x+1/2'
'-z+1/2, x, y+1/2'
'y+1/2, -z, x+1/2'
'z+1/2, x, -y+1/2'
'z+1/2, -x, y+1/2'
'-y+1/2, z, x+1/2'
'-y+1/2, -x, z+1/2'
'y+1/2, x, z+1/2'
'x+1/2, -z, -y+1/2'
'x+1/2, z, y+1/2'
'-z+1/2, y, -x+1/2'
'z+1/2, y, x+1/2'
'-x+1/2, -y+1/2, -z'
'y+1/2, -x+1/2, -z'
'x+1/2, y+1/2, -z'
'-y+1/2, x+1/2, -z'
'-x+1/2, z+1/2, -y'
'-x+1/2, y+1/2, z'
'-x+1/2, -z+1/2, y'
'-z+1/2, -y+1/2, x'
'x+1/2, -y+1/2, z'
'z+1/2, -y+1/2, -x'
'-z+1/2, -x+1/2, -y'
'-y+1/2, -z+1/2, -x'
'y+1/2, z+1/2, -x'
'-z+1/2, x+1/2, y'
'y+1/2, -z+1/2, x'
'z+1/2, x+1/2, -y'
'z+1/2, -x+1/2, y'
'-y+1/2, z+1/2, x'
'-y+1/2, -x+1/2, z'
'y+1/2, x+1/2, z'
'x+1/2, -z+1/2, -y'
'x+1/2, z+1/2, y'
'-z+1/2, y+1/2, -x'
'z+1/2, y+1/2, x'

loop_
_atom_site_label
_atom_site_type_symbol
_atom_site_fract_x
_atom_site_fract_y
_atom_site_fract_z
_atom_site_U_iso_or_equiv
_atom_site_adp_type
_atom_site_occupancy
_atom_site_site_symmetry_order
_atom_site_calc_flag
_atom_site_refinement_flags_posn
_atom_site_refinement_flags_adp
_atom_site_refinement_flags_occupancy
_atom_site_disorder_assembly
_atom_site_disorder_group
Zr1 Zr 0.67487(3) 0.61049(2) 0.38951(2) 0.0918(6) Uani 1 2 d S T P . .
Cl2 Cl 0.6126(2) 0.5000 0.3874(2) 0.106(3) Uani 0.5 4 d S T P . .
O2 O 0.64306(17) 0.64306(17) 0.35694(17) 0.084(4) Uani 1 6 d S T P . .
O3 O 0.63629(16) 0.5762(2) 0.36371(16) 0.087(2) Uani 1 2 d S T P . .
O1 O 0.7048(2) 0.6620(2) 0.3952(2) 0.128(2) Uani 1 1 d . . . . .
Cl1 Cl 0.6585(3) 0.5000 0.3415(3) 0.158(5) Uani 0.5 4 d S T P . .
C1 C 0.6938(3) 0.6938(3) 0.3949(5) 0.128(2) Uani 1 2 d S T P . .
C2 C 0.7236(3) 0.7236(3) 0.3952(5) 0.128(2) Uani 1 2 d DS T P . .
C6 C 0.6867(4) 0.5504(3) 0.4227(3) 0.146(5) Uani 1 1 d . . . . .
H6 H 0.6705 0.5284 0.4221 0.176 Uiso 1 1 calc R U . . .
C5 C 0.7162(4) 0.5563(4) 0.4008(4) 0.153(5) Uani 1 1 d . U . . .
H5 H 0.7255 0.5391 0.3817 0.183 Uiso 1 1 calc R U . . .
C4 C 0.7343(6) 0.5862(4) 0.4138(4) 0.161(7) Uani 1 2 d S TU P . .
H4 H 0.7591 0.5943 0.4057 0.193 Uiso 1 2 calc R U P . .
C3 C 0.7592(3) 0.7125(2) 0.3939(4) 0.128(2) Uani 1 1 d D . . . .
N1 N 0.7708(6) 0.6765(3) 0.3870(11) 0.128(2) Uani 0.25 1 d D . P . .

loop_
_atom_site_aniso_label
_atom_site_aniso_U_11
_atom_site_aniso_U_22
_atom_site_aniso_U_33
_atom_site_aniso_U_23
_atom_site_aniso_U_13
_atom_site_aniso_U_12
Zr1 0.0837(8) 0.0959(7) 0.0959(7) 0.0061(6) 0.0097(4) -0.0097(4)
Cl2 0.126(5) 0.067(5) 0.126(5) 0.000 -0.007(6) 0.000
O2 0.084(4) 0.084(4) 0.084(4) 0.023(4) 0.023(4) -0.023(4)
O3 0.086(3) 0.087(5) 0.086(3) 0.001(3) 0.003(4) -0.001(3)
O1 0.103(4) 0.111(4) 0.169(5) 0.016(4) -0.007(4) -0.030(4)
Cl1 0.185(9) 0.106(9) 0.185(9) 0.000 -0.022(11) 0.000
C1 0.103(4) 0.111(4) 0.169(5) 0.016(4) -0.007(4) -0.030(4)
C2 0.103(4) 0.111(4) 0.169(5) 0.016(4) -0.007(4) -0.030(4)
C6 0.156(11) 0.112(9) 0.171(12) 0.042(9) -0.038(9) -0.001(8)
C5 0.170(9) 0.142(8) 0.146(8) -0.014(7) 0.007(7) 0.053(7)
C4 0.137(10) 0.173(8) 0.173(8) 0.013(9) -0.004(6) 0.004(6)
C3 0.103(4) 0.111(4) 0.169(5) 0.016(4) -0.007(4) -0.030(4)
N1 0.103(4) 0.111(4) 0.169(5) 0.016(4) -0.007(4) -0.030(4)

loop_
_atom_type_symbol
_atom_type_description
_atom_type_scat_dispersion_real
_atom_type_scat_dispersion_imag
_atom_type_scat_source
C C 0.0181 0.0091 'International Tables Vol C Tables 4.2.6.8 and 6.1.1.4'
H H 0.0000 0.0000 'International Tables Vol C Tables 4.2.6.8 and 6.1.1.4'
N N 0.0311 0.0180 'International Tables Vol C Tables 4.2.6.8 and 6.1.1.4'
O O 0.0492 0.0322 'International Tables Vol C Tables 4.2.6.8 and 6.1.1.4'
Cl Cl 0.3639 0.7018 'International Tables Vol C Tables 4.2.6.8 and 6.1.1.4'
Zr Zr -0.1862 2.2449 'International Tables Vol C Tables 4.2.6.8 and 6.1.1.4'

loop_
_geom_angle_atom_site_label_1
_geom_angle_atom_site_label_2
_geom_angle_atom_site_label_3
_geom_angle
_geom_angle_site_symmetry_1
_geom_angle_site_symmetry_3
_geom_angle_publ_flag
O2 Zr1 O3 72.9(3) . . ?
O2 Zr1 O3 72.9(3) . 17_656 ?
O3 Zr1 O3 94.8(4) . 17_656 ?
O2 Zr1 O1 80.7(3) . 117_566 ?
O3 Zr1 O1 83.9(3) . 117_566 ?
O3 Zr1 O1 152.6(3) 17_656 117_566 ?
O2 Zr1 O1 80.7(3) . . ?
O3 Zr1 O1 152.6(3) . . ?
O3 Zr1 O1 83.9(3) 17_656 . ?
O1 Zr1 O1 85.0(5) 117_566 . ?
O2 Zr1 C4 154.7(6) . . ?
O3 Zr1 C4 121.8(3) . . ?
O3 Zr1 C4 121.8(3) 17_656 . ?
O1 Zr1 C4 80.7(4) 117_566 . ?
O1 Zr1 C4 80.7(4) . . ?
O2 Zr1 C5 153.0(3) . 117_566 ?
O3 Zr1 C5 130.9(4) . 117_566 ?
O3 Zr1 C5 90.4(4) 17_656 117_566 ?
O1 Zr1 C5 111.1(4) 117_566 117_566 ?
O1 Zr1 C5 76.5(4) . 117_566 ?
C4 Zr1 C5 31.4(4) . 117_566 ?
O2 Zr1 C5 153.0(3) . . ?
O3 Zr1 C5 90.4(4) . . ?
O3 Zr1 C5 130.9(4) 17_656 . ?
O1 Zr1 C5 76.5(4) 117_566 . ?
O1 Zr1 C5 111.1(4) . . ?
C4 Zr1 C5 31.4(4) . . ?
C5 Zr1 C5 52.1(7) 117_566 . ?
O2 Zr1 C6 151.1(4) . . ?
O3 Zr1 C6 79.3(3) . . ?
O3 Zr1 C6 102.5(4) 17_656 . ?
O1 Zr1 C6 104.1(4) 117_566 . ?
O1 Zr1 C6 127.7(4) . . ?
C4 Zr1 C6 51.6(6) . . ?
C5 Zr1 C6 52.0(4) 117_566 . ?
C5 Zr1 C6 31.1(4) . . ?
O2 Zr1 C6 151.1(4) . 117_566 ?
O3 Zr1 C6 102.5(4) . 117_566 ?
O3 Zr1 C6 79.3(3) 17_656 117_566 ?
O1 Zr1 C6 127.7(4) 117_566 117_566 ?
O1 Zr1 C6 104.1(4) . 117_566 ?
C4 Zr1 C6 51.6(6) . 117_566 ?
C5 Zr1 C6 31.1(4) 117_566 117_566 ?
C5 Zr1 C6 52.0(4) . 117_566 ?
C6 Zr1 C6 31.7(6) . 117_566 ?
O2 Zr1 Zr1 35.58(15) . 18_566 ?
O3 Zr1 Zr1 37.89(17) . 18_566 ?
O3 Zr1 Zr1 87.0(2) 17_656 18_566 ?
O1 Zr1 Zr1 75.2(2) 117_566 18_566 ?
O1 Zr1 Zr1 114.9(2) . 18_566 ?
C4 Zr1 Zr1 149.60(8) . 18_566 ?
C5 Zr1 Zr1 167.9(4) 117_566 18_566 ?
C5 Zr1 Zr1 122.6(3) . 18_566 ?
C6 Zr1 Zr1 117.2(3) . 18_566 ?
C6 Zr1 Zr1 136.9(3) 117_566 18_566 ?
O2 Zr1 Zr1 35.58(15) . 17_656 ?
O3 Zr1 Zr1 87.0(2) . 17_656 ?
O3 Zr1 Zr1 37.89(17) 17_656 17_656 ?
O1 Zr1 Zr1 114.9(2) 117_566 17_656 ?
O1 Zr1 Zr1 75.2(2) . 17_656 ?
C4 Zr1 Zr1 149.60(8) . 17_656 ?
C5 Zr1 Zr1 122.6(3) 117_566 17_656 ?
C5 Zr1 Zr1 167.9(4) . 17_656 ?
C6 Zr1 Zr1 136.9(3) . 17_656 ?
C6 Zr1 Zr1 117.2(3) 117_566 17_656 ?
Zr1 Zr1 Zr1 60.0 18_566 17_656 ?
Zr1 O2 Zr1 108.8(3) . 17_656 ?
Zr1 O2 Zr1 108.8(3) . 18_566 ?
Zr1 O2 Zr1 108.8(3) 17_656 18_566 ?
Zr1 O3 Zr1 104.2(3) . 18_566 ?
C1 O1 Zr1 130.5(9) . . ?
O1 C1 O1 128.2(16) . 116 ?
O1 C1 C2 115.9(8) . . ?
O1 C1 C2 115.9(8) 116 . ?
C3 C2 C3 124.4(13) 116 . ?
C3 C2 C1 117.7(6) 116 . ?
C3 C2 C1 117.7(6) . . ?
C5 C6 C6 107.7(9) . 117_566 ?
C5 C6 Zr1 73.6(8) . . ?
C6 C6 Zr1 74.2(3) 117_566 . ?
C5 C6 H6 125.8 . . ?
C6 C6 H6 125.8 117_566 . ?
Zr1 C6 H6 125.8 . . ?
C6 C5 C4 107.7(16) . . ?
C6 C5 Zr1 75.3(8) . . ?
C4 C5 Zr1 73.7(11) . . ?
C6 C5 H5 125.7 . . ?
C4 C5 H5 125.7 . . ?
Zr1 C5 H5 125.7 . . ?
C5 C4 C5 109(2) . 117_566 ?
C5 C4 Zr1 74.9(11) . . ?
C5 C4 Zr1 74.9(11) 117_566 . ?
C5 C4 H4 125.0 . . ?
C5 C4 H4 125.0 117_566 . ?
Zr1 C4 H4 125.0 . . ?
C2 C3 N1 124.8(13) . . ?
C2 C3 C3 117.7(6) . 187_665 ?
N1 C3 C3 116.8(11) . 187_665 ?

loop_
_geom_bond_atom_site_label_1
_geom_bond_atom_site_label_2
_geom_bond_distance
_geom_bond_site_symmetry_2
_geom_bond_publ_flag
Zr1 O2 2.049(4) . ?
Zr1 O3 2.112(5) . ?
Zr1 O3 2.112(5) 17_656 ?
Zr1 O1 2.190(7) 117_566 ?
Zr1 O1 2.190(7) . ?
Zr1 C4 2.51(2) . ?
Zr1 C5 2.528(14) 117_566 ?
Zr1 C5 2.528(14) . ?
Zr1 C6 2.550(11) . ?
Zr1 C6 2.550(11) 117_566 ?
Zr1 Zr1 3.333(2) 18_566 ?
Zr1 Zr1 3.333(2) 17_656 ?
Cl2 Cl1 2.38(2) . ?
O2 Zr1 2.049(4) 17_656 ?
O2 Zr1 2.049(4) 18_566 ?
O3 Zr1 2.112(5) 18_566 ?
O1 C1 1.233(9) . ?
C1 O1 1.233(10) 116 ?
C1 C2 1.54(2) . ?
C2 C3 1.366(10) 116 ?
C2 C3 1.366(10) . ?
C6 C5 1.362(18) . ?
C6 C6 1.39(2) 117_566 ?
C6 H6 1.0000 . ?
C5 C4 1.364(18) . ?
C5 H5 1.0000 . ?
C4 C5 1.364(18) 117_566 ?
C4 H4 1.0000 . ?
C3 N1 1.409(13) . ?
C3 C3 1.461(18) 187_665 ?
